data_7705310
loop_
_publ_author_name
'Gallardo-Villagr\'an, Manuel'
'Rivada-Wheelaghan, Orestes'
'Rahaman, S. M. Wahidur'
'Fayzullin, Robert R.'
'Khusnutdinova, Julia R.'

_publ_section_title
;
 Proton-responsive naphthyridinone-based Ru<sup>II</sup> complexes and
 their reactivity with water and alcohols.
;
_journal_issue 36
_journal_name_full 'Dalton transactions (Cambridge, England : 2003)'
_journal_page_first 12756
_journal_page_last 12766
_journal_paper_doi 10.1039/d0dt02505d
_journal_volume 49
_journal_year 2020
_chemical_formula_moiety 'C30 H44 N4 O4 P2 Ru, 2(H2 O)'
_chemical_formula_sum 'C30 H48 N4 O6 P2 Ru'
_chemical_formula_weight 723.73
_space_group_crystal_system triclinic
_space_group_IT_number 2
_space_group_name_Hall '-P 1'
_space_group_name_H-M_alt 'P -1'
_atom_sites_solution_hydrogens mixed
_audit_creation_method SHELXL-2018/3
_audit_update_record
;
2020-06-14 deposited with the CCDC.	2020-08-25 downloaded from the CCDC.
;
_cell_angle_alpha 80.8486(4)
_cell_angle_beta 83.2392(4)
_cell_angle_gamma 85.1904(4)
_cell_formula_units_Z 4
_cell_length_a 11.47028(6)
_cell_length_b 16.11962(8)
_cell_length_c 17.90744(9)
_cell_measurement_reflns_used 215831
_cell_measurement_temperature 94(2)
_cell_measurement_theta_max 32.4960
_cell_measurement_theta_min 2.4800
_cell_volume 3238.98(3)
_computing_cell_refinement 'CrysAlisPro 1.171.39.20a (Rigaku OD, 2015)'
_computing_data_collection 'CrysAlisPro 1.171.39.20a (Rigaku OD, 2015)'
_computing_data_reduction 'CrysAlisPro 1.171.39.20a (Rigaku OD, 2015)'
_computing_molecular_graphics
;
WinGX (Farrugia, 2012); Olex2 (Dolomanov et al., 2009);
ORTEP-3 (Farrugia, 2012); PLATON (Spek, 2009); enCIFer (Allen, 2004)
;
_computing_publication_material
;
WinGX (Farrugia, 2012); PLATON (Spek, 2009); ORTEP-3 (Farrugia, 2012);
Olex2 (Dolomanov et al., 2009); enCIFer (Allen, 2004)
;
_computing_structure_refinement 'SHELXL-2018/3 (Sheldrick, 2015)'
_computing_structure_solution 'SHELXT-2018/2 (Sheldrick, 2015)'
_diffrn_ambient_temperature 94(2)
_diffrn_measured_fraction_theta_full 0.999
_diffrn_measured_fraction_theta_max 0.957
_diffrn_measurement_device_type 'XtaLAB Pro: Kappa dual offset/far'
_diffrn_measurement_method '\w scans'
_diffrn_radiation_probe x-ray
_diffrn_radiation_type MoK\a
_diffrn_radiation_wavelength 0.71073
_diffrn_reflns_av_R_equivalents 0.0369
_diffrn_reflns_av_unetI/netI 0.0140
_diffrn_reflns_Laue_measured_fraction_full 0.999
_diffrn_reflns_Laue_measured_fraction_max 0.957
_diffrn_reflns_limit_h_max 17
_diffrn_reflns_limit_h_min -17
_diffrn_reflns_limit_k_max 24
_diffrn_reflns_limit_k_min -24
_diffrn_reflns_limit_l_max 26
_diffrn_reflns_limit_l_min -26
_diffrn_reflns_number 395133
_diffrn_reflns_point_group_measured_fraction_full 0.999
_diffrn_reflns_point_group_measured_fraction_max 0.957
_diffrn_reflns_theta_full 25.242
_diffrn_reflns_theta_max 32.380
_diffrn_reflns_theta_min 2.235
_diffrn_source 'microfocus sealed X-ray tube'
_exptl_absorpt_coefficient_mu 0.631
_exptl_absorpt_correction_T_max 1.000
_exptl_absorpt_correction_T_min 0.241
_exptl_absorpt_correction_type gaussian
_exptl_absorpt_process_details
;
CrysAlisPro 1.171.39.20a (Rigaku Oxford Diffraction, 2015).
Numerical absorption correction based on gaussian integration over
a multifaceted crystal model. Empirical absorption correction using
spherical harmonics, frame scaling and detector area scaling,
implemented in SCALE3 ABSPACK scaling algorithm.
;
_exptl_crystal_colour yellow
_exptl_crystal_density_diffrn 1.484
_exptl_crystal_description prism
_exptl_crystal_F_000 1512
_exptl_crystal_recrystallization_method 'from a concentrated aqueous toluene solution at -20 \%C'
_exptl_crystal_size_max 0.294
_exptl_crystal_size_mid 0.238
_exptl_crystal_size_min 0.213
_refine_diff_density_max 0.756
_refine_diff_density_min -0.689
_refine_diff_density_rms 0.062
_refine_ls_extinction_method none
_refine_ls_goodness_of_fit_ref 1.050
_refine_ls_hydrogen_treatment mixed
_refine_ls_matrix_type full
_refine_ls_number_parameters 855
_refine_ls_number_reflns 22203
_refine_ls_number_restraints 120
_refine_ls_restrained_S_all 1.049
_refine_ls_R_factor_all 0.0226
_refine_ls_R_factor_gt 0.0206
_refine_ls_shift/su_max 0.013
_refine_ls_shift/su_mean 0.000
_refine_ls_structure_factor_coef Fsqd
_refine_ls_weighting_details 'w=1/[\s^2^(Fo^2^)+(0.0202P)^2^+2.0903P] where P=(Fo^2^+2Fc^2^)/3'
_refine_ls_weighting_scheme calc
_refine_ls_wR_factor_gt 0.0512
_refine_ls_wR_factor_ref 0.0518
_reflns_Friedel_coverage 0.000
_reflns_number_gt 20928
_reflns_number_total 22203
_reflns_threshold_expression 'I > 2\s(I)'
_cod_data_source_file d0dt02505d2.cif
_cod_data_source_block jk421
_cod_depositor_comments 'Adding full bibliography for 7705307--7705310.cif.'
_cod_database_code 7705310
_shelx_shelxl_version_number 2018/3
_shelx_space_group_comment
;
The symmetry employed for this shelxl refinement is uniquely defined
by the following loop, which should always be used as a source of
symmetry information in preference to the above space-group names.
They are only intended as comments.
;
_shelx_estimated_absorpt_t_min 0.836
_shelx_estimated_absorpt_t_max 0.877

loop_
_space_group_symop_operation_xyz
'x, y, z'
'-x, -y, -z'

loop_
_atom_site_label
_atom_site_type_symbol
_atom_site_fract_x
_atom_site_fract_y
_atom_site_fract_z
_atom_site_U_iso_or_equiv
_atom_site_adp_type
_atom_site_occupancy
_atom_site_site_symmetry_order
_atom_site_calc_flag
_atom_site_refinement_flags_posn
_atom_site_refinement_flags_adp
_atom_site_refinement_flags_occupancy
_atom_site_disorder_assembly
_atom_site_disorder_group
Ru1A Ru 0.34548(2) 0.47764(2) 0.25302(2) 0.00680(2) Uani 1 1 d . . . . .
P1A P 0.43189(2) 0.36726(2) 0.32391(2) 0.00828(4) Uani 1 1 d . . . . .
P2A P 0.28458(2) 0.40049(2) 0.17186(2) 0.00908(4) Uani 1 1 d . . . . .
O1A O 0.44461(8) 0.76961(5) 0.11856(5) 0.01731(15) Uani 1 1 d . . . . .
O2A O 0.21050(7) 0.64053(5) 0.48034(5) 0.01665(15) Uani 1 1 d . . . . .
O3A O 0.26884(7) 0.59505(5) 0.18911(4) 0.01269(13) Uani 1 1 d D . . . .
H3A1 H 0.3348(13) 0.6133(13) 0.1729(11) 0.044(6) Uiso 1 1 d D . . . .
H3A2 H 0.2432(15) 0.6252(10) 0.2210(9) 0.027(4) Uiso 1 1 d D . . . .
O4A O 0.39273(6) 0.56593(5) 0.32391(4) 0.01094(12) Uani 1 1 d D . . . .
H4A1 H 0.3291(12) 0.5677(12) 0.3515(10) 0.035(5) Uiso 1 1 d D . . . .
H4A2 H 0.3928(16) 0.6123(8) 0.2974(9) 0.029(4) Uiso 1 1 d D . . . .
N11A N 0.52362(7) 0.48779(5) 0.20169(5) 0.00926(14) Uani 1 1 d . . . . .
N12A N 0.48525(8) 0.62931(5) 0.15381(5) 0.01153(15) Uani 1 1 d . . . . .
N21A N 0.16354(7) 0.47212(5) 0.30268(5) 0.00941(14) Uani 1 1 d . . . . .
N22A N 0.18390(7) 0.56018(5) 0.39135(5) 0.01132(15) Uani 1 1 d . . . . .
C11A C 0.56298(9) 0.34083(6) 0.26011(6) 0.01124(16) Uani 1 1 d . . . . .
H11A H 0.626391 0.313369 0.290319 0.013 Uiso 1 1 calc R U . . .
H11B H 0.543673 0.301388 0.226969 0.013 Uiso 1 1 calc R U . . .
C12A C 0.60305(8) 0.42093(6) 0.21244(5) 0.01039(16) Uani 1 1 d . . . . .
C13A C 0.72202(9) 0.42373(7) 0.18383(6) 0.01350(18) Uani 1 1 d . . . . .
H13A H 0.773591 0.374459 0.190411 0.016 Uiso 1 1 calc R U . . .
C14A C 0.76350(9) 0.49837(7) 0.14615(6) 0.01518(18) Uani 1 1 d . . . . .
H14A H 0.844172 0.501385 0.127163 0.018 Uiso 1 1 calc R U . . .
C15A C 0.68583(9) 0.56953(7) 0.13614(6) 0.01283(17) Uani 1 1 d . . . . .
C16A C 0.72039(10) 0.64998(7) 0.09768(6) 0.01606(19) Uani 1 1 d . . . . .
H16A H 0.800147 0.656717 0.077870 0.019 Uiso 1 1 calc R U . . .
C17A C 0.64053(10) 0.71626(7) 0.08936(6) 0.01563(19) Uani 1 1 d . . . . .
H17A H 0.664059 0.769123 0.062993 0.019 Uiso 1 1 calc R U . . .
C18A C 0.51845(10) 0.70714(6) 0.12063(5) 0.01306(17) Uani 1 1 d . . . . .
C19A C 0.56493(8) 0.56292(6) 0.16317(5) 0.01006(16) Uani 1 1 d . . . . .
C21A C 0.14660(9) 0.36411(6) 0.22297(6) 0.01140(16) Uani 1 1 d . . . . .
H21A H 0.091790 0.356850 0.186078 0.014 Uiso 1 1 calc R U . . .
H21B H 0.161740 0.308829 0.254498 0.014 Uiso 1 1 calc R U . . .
C22A C 0.09176(9) 0.42627(6) 0.27279(6) 0.01083(16) Uani 1 1 d . . . . .
C23A C -0.03076(9) 0.43104(7) 0.28916(6) 0.01511(18) Uani 1 1 d . . . . .
H23A H -0.077395 0.398946 0.265515 0.018 Uiso 1 1 calc R U . . .
C24A C -0.08334(9) 0.48236(7) 0.33959(7) 0.0173(2) Uani 1 1 d . . . . .
H24A H -0.166546 0.487360 0.350123 0.021 Uiso 1 1 calc R U . . .
C25A C -0.01257(9) 0.52694(6) 0.37499(6) 0.01360(18) Uani 1 1 d . . . . .
C26A C -0.05877(9) 0.57658(7) 0.43261(7) 0.01660(19) Uani 1 1 d . . . . .
H26A H -0.141354 0.582840 0.445861 0.020 Uiso 1 1 calc R U . . .
C27A C 0.01436(10) 0.61454(6) 0.46822(6) 0.01619(19) Uani 1 1 d . . . . .
H27A H -0.016669 0.646864 0.506857 0.019 Uiso 1 1 calc R U . . .
C28A C 0.14079(9) 0.60593(6) 0.44736(6) 0.01263(17) Uani 1 1 d . . . . .
C29A C 0.11148(8) 0.52060(6) 0.35648(6) 0.01014(16) Uani 1 1 d . . . . .
C31A C 0.36263(9) 0.26573(6) 0.35361(6) 0.01237(17) Uani 1 1 d . . . . .
H31A H 0.343406 0.247844 0.305752 0.015 Uiso 1 1 calc R U . . .
C32A C 0.24459(10) 0.27462(7) 0.40315(6) 0.01614(19) Uani 1 1 d . . . . .
H32A H 0.259175 0.273779 0.456109 0.024 Uiso 1 1 calc R U . . .
H32B H 0.197115 0.227746 0.400000 0.024 Uiso 1 1 calc R U . . .
H32C H 0.202274 0.327991 0.384911 0.024 Uiso 1 1 calc R U . . .
C33A C 0.44343(11) 0.19388(7) 0.39039(7) 0.0200(2) Uani 1 1 d . . . . .
H33A H 0.516012 0.187445 0.356414 0.030 Uiso 1 1 calc R U . . .
H33B H 0.403248 0.141335 0.399305 0.030 Uiso 1 1 calc R U . . .
H33C H 0.462635 0.206968 0.438952 0.030 Uiso 1 1 calc R U . . .
C41A C 0.50049(9) 0.38474(6) 0.40825(6) 0.01162(16) Uani 1 1 d . . . . .
H41A H 0.536178 0.328826 0.430408 0.014 Uiso 1 1 calc R U . . .
C42A C 0.41213(10) 0.41476(7) 0.47087(6) 0.01679(19) Uani 1 1 d . . . . .
H42A H 0.383909 0.473169 0.454527 0.025 Uiso 1 1 calc R U . . .
H42B H 0.450450 0.411452 0.517465 0.025 Uiso 1 1 calc R U . . .
H42C H 0.345448 0.378894 0.480731 0.025 Uiso 1 1 calc R U . . .
C43A C 0.60130(9) 0.44378(7) 0.38745(6) 0.01443(18) Uani 1 1 d . . . . .
H43A H 0.658971 0.422083 0.349168 0.022 Uiso 1 1 calc R U . . .
H43B H 0.639431 0.446849 0.433025 0.022 Uiso 1 1 calc R U . . .
H43C H 0.569933 0.500126 0.366853 0.022 Uiso 1 1 calc R U . . .
C51A C 0.24370(9) 0.45737(7) 0.07850(6) 0.01338(17) Uani 1 1 d . . . . .
H51A H 0.242632 0.413752 0.044678 0.016 Uiso 1 1 calc R U . . .
C52A C 0.33642(10) 0.51833(7) 0.03985(6) 0.0178(2) Uani 1 1 d . . . . .
H52A H 0.326416 0.569736 0.063353 0.027 Uiso 1 1 calc R U . . .
H52B H 0.326681 0.532643 -0.014426 0.027 Uiso 1 1 calc R U . . .
H52C H 0.415299 0.491501 0.045986 0.027 Uiso 1 1 calc R U . . .
C53A C 0.12032(10) 0.50227(8) 0.08332(7) 0.0199(2) Uani 1 1 d . . . . .
H53A H 0.061885 0.460970 0.102851 0.030 Uiso 1 1 calc R U . . .
H53B H 0.103822 0.530181 0.032564 0.030 Uiso 1 1 calc R U . . .
H53C H 0.116430 0.544355 0.117619 0.030 Uiso 1 1 calc R U . . .
C61A C 0.35830(9) 0.30139(6) 0.14250(6) 0.01356(18) Uani 1 1 d . . . . .
H61A H 0.390718 0.268642 0.188630 0.016 Uiso 1 1 calc R U . . .
C62A C 0.46368(10) 0.31826(8) 0.08207(6) 0.0184(2) Uani 1 1 d . . . . .
H62A H 0.435427 0.345797 0.034091 0.028 Uiso 1 1 calc R U . . .
H62B H 0.507168 0.264800 0.074322 0.028 Uiso 1 1 calc R U . . .
H62C H 0.515683 0.354953 0.099248 0.028 Uiso 1 1 calc R U . . .
C63A C 0.27349(11) 0.24487(7) 0.11717(7) 0.0185(2) Uani 1 1 d . . . . .
H63A H 0.214090 0.227798 0.159599 0.028 Uiso 1 1 calc R U . . .
H63B H 0.317719 0.194717 0.101433 0.028 Uiso 1 1 calc R U . . .
H63C H 0.234641 0.276092 0.074330 0.028 Uiso 1 1 calc R U . . .
Ru1B Ru 0.15986(2) 1.01822(2) 0.74086(2) 0.00677(2) Uani 1 1 d . . . . .
P1B P 0.02524(2) 1.11294(2) 0.78715(2) 0.00909(4) Uani 1 1 d . . . . .
P2B P 0.31280(2) 1.09938(2) 0.72694(2) 0.00878(4) Uani 1 1 d . . . . .
O1B O 0.30331(7) 0.86552(5) 0.51220(4) 0.01469(14) Uani 1 1 d . . . . .
O2B O 0.05938(7) 0.72068(5) 0.85213(5) 0.01631(14) Uani 1 1 d . . . . .
O3B O 0.01945(7) 0.93092(5) 0.75297(4) 0.01178(13) Uani 1 1 d D . . . .
H3B1 H 0.0483(18) 0.8981(12) 0.7871(10) 0.047(6) Uiso 1 1 d D . . . .
H3B2 H 0.0241(17) 0.9020(11) 0.7186(9) 0.035(5) Uiso 1 1 d D . . . .
O4B O 0.26835(7) 0.91223(5) 0.69929(4) 0.01152(13) Uani 1 1 d D . . . .
H4B1 H 0.2460(18) 0.9227(13) 0.6557(8) 0.043(5) Uiso 1 1 d D . . . .
H4B2 H 0.2361(15) 0.8711(9) 0.7232(10) 0.031(5) Uiso 1 1 d D . . . .
N11B N 0.09082(7) 1.06890(5) 0.63474(5) 0.00857(14) Uani 1 1 d . . . . .
N12B N 0.19510(7) 0.96537(5) 0.57108(5) 0.00990(14) Uani 1 1 d . . . . .
N21B N 0.23484(7) 0.96807(5) 0.84453(5) 0.00964(14) Uani 1 1 d . . . . .
N22B N 0.14261(8) 0.84347(5) 0.85293(5) 0.01172(15) Uani 1 1 d . . . . .
C11B C -0.01505(9) 1.18078(6) 0.70059(6) 0.01158(16) Uani 1 1 d . . . . .
H11C H -0.100374 1.197160 0.706685 0.014 Uiso 1 1 calc R U . . .
H11D H 0.027819 1.232773 0.693060 0.014 Uiso 1 1 calc R U . . .
C12B C 0.01331(8) 1.13749(6) 0.63166(6) 0.01002(16) Uani 1 1 d . . . . .
C13B C -0.03437(9) 1.17543(6) 0.56514(6) 0.01219(17) Uani 1 1 d . . . . .
H13B H -0.094120 1.219823 0.566908 0.015 Uiso 1 1 calc R U . . .
C14B C 0.00580(9) 1.14807(6) 0.49712(6) 0.01242(17) Uani 1 1 d . . . . .
H14B H -0.021830 1.175637 0.450958 0.015 Uiso 1 1 calc R U . . .
C15B C 0.08780(9) 1.07914(6) 0.49727(5) 0.01054(16) Uani 1 1 d . . . . .
C16B C 0.13668(9) 1.04713(7) 0.42928(6) 0.01334(17) Uani 1 1 d . . . . .
H16B H 0.116488 1.074928 0.381199 0.016 Uiso 1 1 calc R U . . .
C17B C 0.21128(9) 0.97766(7) 0.43333(6) 0.01350(18) Uani 1 1 d . . . . .
H17B H 0.245691 0.957712 0.388072 0.016 Uiso 1 1 calc R U . . .
C18B C 0.23895(9) 0.93338(6) 0.50698(6) 0.01118(16) Uani 1 1 d . . . . .
C19B C 0.12431(8) 1.03725(6) 0.56736(5) 0.00897(15) Uani 1 1 d . . . . .
C21B C 0.34136(9) 1.09651(6) 0.82626(6) 0.01141(16) Uani 1 1 d . . . . .
H21C H 0.424898 1.106318 0.828315 0.014 Uiso 1 1 calc R U . . .
H21D H 0.291774 1.141403 0.848821 0.014 Uiso 1 1 calc R U . . .
C22B C 0.31358(9) 1.01184(6) 0.87042(5) 0.01085(16) Uani 1 1 d . . . . .
C23B C 0.37082(10) 0.98103(7) 0.93518(6) 0.01473(18) Uani 1 1 d . . . . .
H23B H 0.424049 1.014521 0.951832 0.018 Uiso 1 1 calc R U . . .
C24B C 0.34989(10) 0.90200(7) 0.97480(6) 0.01519(18) Uani 1 1 d . . . . .
H24B H 0.387375 0.880815 1.019181 0.018 Uiso 1 1 calc R U . . .
C25B C 0.27238(9) 0.85389(6) 0.94818(6) 0.01228(17) Uani 1 1 d . . . . .
C26B C 0.24820(10) 0.76959(7) 0.98264(6) 0.01478(18) Uani 1 1 d . . . . .
H26B H 0.282765 0.744909 1.027314 0.018 Uiso 1 1 calc R U . . .
C27B C 0.17657(10) 0.72526(7) 0.95183(6) 0.01566(19) Uani 1 1 d . . . . .
H27B H 0.161295 0.669418 0.974867 0.019 Uiso 1 1 calc R U . . .
C28B C 0.12245(9) 0.76234(6) 0.88351(6) 0.01248(17) Uani 1 1 d . . . . .
C29B C 0.21560(9) 0.88779(6) 0.88262(5) 0.01036(16) Uani 1 1 d . . . . .
C31B C -0.11664(9) 1.07381(7) 0.83667(6) 0.01459(18) Uani 1 1 d . . . . .
H31B H -0.157238 1.120887 0.862058 0.018 Uiso 1 1 calc R U . . .
C32B C -0.09875(11) 0.99892(7) 0.90016(7) 0.0198(2) Uani 1 1 d . . . . .
H32D H -0.078073 0.947406 0.877594 0.030 Uiso 1 1 calc R U . . .
H32E H -0.171638 0.992378 0.934453 0.030 Uiso 1 1 calc R U . . .
H32F H -0.035162 1.009306 0.928867 0.030 Uiso 1 1 calc R U . . .
C33B C -0.20105(10) 1.05239(7) 0.78319(7) 0.0200(2) Uani 1 1 d . . . . .
H33D H -0.215232 1.101452 0.744614 0.030 Uiso 1 1 calc R U . . .
H33E H -0.275755 1.037054 0.812585 0.030 Uiso 1 1 calc R U . . .
H33F H -0.166069 1.004967 0.758214 0.030 Uiso 1 1 calc R U . . .
C41B C 0.05398(9) 1.19210(6) 0.84746(6) 0.01241(17) Uani 1 1 d . . . . .
H41B H 0.132831 1.213108 0.827119 0.015 Uiso 1 1 calc R U . . .
C42B C 0.06309(10) 1.15333(7) 0.93088(6) 0.01717(19) Uani 1 1 d . . . . .
H42D H -0.015120 1.139186 0.955506 0.026 Uiso 1 1 calc R U . . .
H42E H 0.094314 1.193938 0.957403 0.026 Uiso 1 1 calc R U . . .
H42F H 0.115891 1.102161 0.932938 0.026 Uiso 1 1 calc R U . . .
C43B C -0.03395(10) 1.26964(7) 0.84263(6) 0.0175(2) Uani 1 1 d . . . . .
H43D H -0.027279 1.300126 0.790561 0.026 Uiso 1 1 calc R U . . .
H43E H -0.016548 1.306726 0.877690 0.026 Uiso 1 1 calc R U . . .
H43F H -0.114089 1.251515 0.856547 0.026 Uiso 1 1 calc R U . . .
C51B C 0.29743(9) 1.21340(6) 0.69004(6) 0.01207(17) Uani 1 1 d . . . . .
H51B H 0.221668 1.235411 0.715812 0.014 Uiso 1 1 calc R U . . .
C52B C 0.28532(10) 1.23074(7) 0.60465(6) 0.01722(19) Uani 1 1 d . . . . .
H52D H 0.362720 1.222662 0.576172 0.026 Uiso 1 1 calc R U . . .
H52E H 0.253643 1.288843 0.590909 0.026 Uiso 1 1 calc R U . . .
H52F H 0.231849 1.191831 0.592213 0.026 Uiso 1 1 calc R U . . .
C53B C 0.39308(11) 1.26552(7) 0.70824(6) 0.0180(2) Uani 1 1 d . . . . .
H53D H 0.404557 1.251127 0.762264 0.027 Uiso 1 1 calc R U . . .
H53E H 0.369034 1.325573 0.696863 0.027 Uiso 1 1 calc R U . . .
H53F H 0.466917 1.253243 0.677261 0.027 Uiso 1 1 calc R U . . .
C61B C 0.45728(9) 1.06243(7) 0.68053(6) 0.01342(17) Uani 1 1 d . . . . .
H61B H 0.511010 1.109206 0.675586 0.016 Uiso 1 1 calc R U . . .
C62B C 0.45015(10) 1.04274(7) 0.60000(6) 0.01665(19) Uani 1 1 d . . . . .
H62D H 0.413949 0.989136 0.603402 0.025 Uiso 1 1 calc R U . . .
H62E H 0.529551 1.038737 0.573241 0.025 Uiso 1 1 calc R U . . .
H62F H 0.402425 1.087811 0.572034 0.025 Uiso 1 1 calc R U . . .
C63B C 0.51367(10) 0.98571(7) 0.72920(7) 0.0181(2) Uani 1 1 d . . . . .
H63D H 0.525602 1.000593 0.778598 0.027 Uiso 1 1 calc R U . . .
H63E H 0.589671 0.968465 0.703100 0.027 Uiso 1 1 calc R U . . .
H63F H 0.461685 0.939155 0.736919 0.027 Uiso 1 1 calc R U . . .
O1 O 0.34815(9) 0.76619(6) 0.39924(5) 0.02594(19) Uani 1 1 d D . . . .
H11 H 0.3175(17) 0.7243(10) 0.4219(11) 0.039(5) Uiso 1 1 d D . . . .
H12 H 0.3347(17) 0.8008(11) 0.4291(10) 0.039(5) Uiso 1 1 d D . . . .
O2 O 0.21767(8) 0.72737(5) 0.60519(5) 0.01964(16) Uani 1 1 d D . . . .
H21 H 0.2074(16) 0.6973(11) 0.5738(9) 0.032(5) Uiso 1 1 d D . . . .
H22 H 0.2467(16) 0.7698(9) 0.5819(10) 0.033(5) Uiso 1 1 d D . . . .
O3 O 0.30088(8) 0.73628(5) 0.25850(5) 0.01911(16) Uani 1 1 d D . . . .
H31 H 0.3422(14) 0.7536(11) 0.2195(8) 0.030(5) Uiso 1 1 d D . . . .
H32 H 0.3189(16) 0.7543(11) 0.2945(9) 0.032(5) Uiso 1 1 d D . . . .
O4 O 0.03090(8) 0.78439(5) 0.69663(5) 0.01944(16) Uani 1 1 d D . . . .
H41 H 0.0890(14) 0.7632(12) 0.6726(10) 0.038(5) Uiso 1 1 d D . . . .
H42 H 0.0408(16) 0.7633(11) 0.7410(7) 0.031(5) Uiso 1 1 d D . . . .

loop_
_atom_site_aniso_label
_atom_site_aniso_U_11
_atom_site_aniso_U_22
_atom_site_aniso_U_33
_atom_site_aniso_U_23
_atom_site_aniso_U_13
_atom_site_aniso_U_12
Ru1A 0.00575(3) 0.00728(3) 0.00755(3) -0.00157(2) -0.00092(2) -0.00034(2)
P1A 0.00837(10) 0.00822(9) 0.00836(10) -0.00152(8) -0.00138(8) -0.00006(8)
P2A 0.00897(10) 0.01026(10) 0.00851(10) -0.00214(8) -0.00149(8) -0.00145(8)
O1A 0.0228(4) 0.0133(3) 0.0155(4) 0.0016(3) -0.0055(3) -0.0017(3)
O2A 0.0199(4) 0.0163(3) 0.0152(3) -0.0069(3) -0.0019(3) -0.0007(3)
O3A 0.0114(3) 0.0113(3) 0.0153(3) -0.0008(3) -0.0033(3) -0.0003(2)
O4A 0.0103(3) 0.0104(3) 0.0125(3) -0.0035(2) -0.0009(2) 0.0000(2)
N11A 0.0082(3) 0.0111(3) 0.0089(3) -0.0026(3) -0.0008(3) -0.0011(3)
N12A 0.0122(4) 0.0117(4) 0.0109(4) -0.0010(3) -0.0019(3) -0.0025(3)
N21A 0.0076(3) 0.0098(3) 0.0107(3) -0.0013(3) -0.0009(3) -0.0006(3)
N22A 0.0106(4) 0.0115(3) 0.0121(4) -0.0035(3) -0.0001(3) 0.0000(3)
C11A 0.0099(4) 0.0112(4) 0.0126(4) -0.0030(3) -0.0012(3) 0.0016(3)
C12A 0.0094(4) 0.0132(4) 0.0092(4) -0.0037(3) -0.0014(3) -0.0001(3)
C13A 0.0083(4) 0.0191(5) 0.0136(4) -0.0053(4) -0.0011(3) 0.0012(3)
C14A 0.0087(4) 0.0234(5) 0.0142(4) -0.0054(4) 0.0009(3) -0.0030(4)
C15A 0.0107(4) 0.0183(4) 0.0104(4) -0.0039(3) 0.0003(3) -0.0049(3)
C16A 0.0158(5) 0.0211(5) 0.0124(4) -0.0042(4) 0.0020(4) -0.0094(4)
C17A 0.0208(5) 0.0169(4) 0.0103(4) -0.0024(3) 0.0004(4) -0.0097(4)
C18A 0.0184(5) 0.0143(4) 0.0074(4) -0.0008(3) -0.0034(3) -0.0052(3)
C19A 0.0101(4) 0.0132(4) 0.0077(4) -0.0025(3) -0.0013(3) -0.0032(3)
C21A 0.0108(4) 0.0122(4) 0.0120(4) -0.0027(3) -0.0014(3) -0.0035(3)
C22A 0.0098(4) 0.0114(4) 0.0114(4) -0.0006(3) -0.0020(3) -0.0023(3)
C23A 0.0090(4) 0.0161(4) 0.0208(5) -0.0027(4) -0.0025(4) -0.0031(3)
C24A 0.0079(4) 0.0177(5) 0.0263(5) -0.0038(4) 0.0002(4) -0.0017(3)
C25A 0.0091(4) 0.0124(4) 0.0182(5) -0.0019(3) 0.0018(3) 0.0003(3)
C26A 0.0118(4) 0.0131(4) 0.0228(5) -0.0026(4) 0.0051(4) 0.0009(3)
C27A 0.0169(5) 0.0116(4) 0.0181(5) -0.0030(3) 0.0057(4) 0.0010(3)
C28A 0.0153(4) 0.0098(4) 0.0118(4) -0.0014(3) 0.0010(3) 0.0011(3)
C29A 0.0086(4) 0.0092(4) 0.0118(4) -0.0006(3) 0.0003(3) 0.0003(3)
C31A 0.0150(4) 0.0095(4) 0.0127(4) -0.0009(3) -0.0020(3) -0.0019(3)
C32A 0.0159(5) 0.0166(4) 0.0151(4) 0.0008(4) 0.0000(4) -0.0050(4)
C33A 0.0226(5) 0.0108(4) 0.0250(5) 0.0018(4) -0.0034(4) 0.0010(4)
C41A 0.0130(4) 0.0121(4) 0.0105(4) -0.0023(3) -0.0039(3) 0.0004(3)
C42A 0.0206(5) 0.0187(5) 0.0115(4) -0.0047(4) 0.0006(4) -0.0026(4)
C43A 0.0117(4) 0.0170(4) 0.0162(4) -0.0051(4) -0.0046(3) -0.0009(3)
C51A 0.0144(4) 0.0157(4) 0.0106(4) -0.0008(3) -0.0038(3) -0.0030(3)
C52A 0.0208(5) 0.0210(5) 0.0115(4) 0.0007(4) -0.0019(4) -0.0066(4)
C53A 0.0167(5) 0.0217(5) 0.0208(5) 0.0021(4) -0.0077(4) -0.0001(4)
C61A 0.0151(4) 0.0139(4) 0.0128(4) -0.0056(3) -0.0019(3) 0.0003(3)
C62A 0.0160(5) 0.0245(5) 0.0160(5) -0.0092(4) 0.0005(4) 0.0002(4)
C63A 0.0228(5) 0.0163(5) 0.0186(5) -0.0082(4) -0.0020(4) -0.0037(4)
Ru1B 0.00711(3) 0.00678(3) 0.00653(3) -0.00097(2) -0.00159(2) 0.00008(2)
P1B 0.00889(10) 0.00892(10) 0.00940(10) -0.00192(8) -0.00078(8) 0.00048(8)
P2B 0.00867(10) 0.00969(10) 0.00819(10) -0.00133(8) -0.00132(8) -0.00127(8)
O1B 0.0150(3) 0.0146(3) 0.0149(3) -0.0055(3) -0.0002(3) 0.0009(3)
O2B 0.0185(4) 0.0122(3) 0.0185(4) -0.0007(3) -0.0033(3) -0.0035(3)
O3B 0.0124(3) 0.0099(3) 0.0133(3) -0.0009(2) -0.0037(3) -0.0010(2)
O4B 0.0128(3) 0.0114(3) 0.0103(3) -0.0020(2) -0.0018(3) 0.0011(2)
N11B 0.0084(3) 0.0086(3) 0.0089(3) -0.0011(3) -0.0023(3) -0.0005(3)
N12B 0.0102(3) 0.0105(3) 0.0094(3) -0.0025(3) -0.0016(3) -0.0003(3)
N21B 0.0102(3) 0.0100(3) 0.0085(3) -0.0010(3) -0.0018(3) 0.0008(3)
N22B 0.0134(4) 0.0100(3) 0.0115(4) 0.0002(3) -0.0026(3) -0.0007(3)
C11B 0.0124(4) 0.0102(4) 0.0119(4) -0.0016(3) -0.0026(3) 0.0021(3)
C12B 0.0094(4) 0.0089(4) 0.0117(4) -0.0005(3) -0.0018(3) -0.0011(3)
C13B 0.0115(4) 0.0108(4) 0.0142(4) 0.0007(3) -0.0046(3) -0.0007(3)
C14B 0.0125(4) 0.0130(4) 0.0119(4) 0.0020(3) -0.0053(3) -0.0032(3)
C15B 0.0111(4) 0.0119(4) 0.0088(4) 0.0005(3) -0.0029(3) -0.0035(3)
C16B 0.0145(4) 0.0174(4) 0.0085(4) -0.0001(3) -0.0023(3) -0.0053(3)
C17B 0.0144(4) 0.0181(4) 0.0088(4) -0.0034(3) 0.0000(3) -0.0051(4)
C18B 0.0101(4) 0.0134(4) 0.0111(4) -0.0040(3) -0.0005(3) -0.0035(3)
C19B 0.0087(4) 0.0097(4) 0.0089(4) -0.0012(3) -0.0018(3) -0.0024(3)
C21B 0.0123(4) 0.0122(4) 0.0106(4) -0.0021(3) -0.0035(3) -0.0016(3)
C22B 0.0111(4) 0.0123(4) 0.0093(4) -0.0020(3) -0.0022(3) 0.0005(3)
C23B 0.0158(5) 0.0171(4) 0.0122(4) -0.0016(3) -0.0065(4) -0.0012(4)
C24B 0.0163(5) 0.0184(5) 0.0109(4) -0.0004(3) -0.0057(4) 0.0013(4)
C25B 0.0128(4) 0.0138(4) 0.0094(4) 0.0000(3) -0.0020(3) 0.0021(3)
C26B 0.0168(5) 0.0145(4) 0.0110(4) 0.0023(3) -0.0020(3) 0.0032(3)
C27B 0.0187(5) 0.0118(4) 0.0144(4) 0.0027(3) -0.0013(4) 0.0016(4)
C28B 0.0129(4) 0.0109(4) 0.0123(4) 0.0002(3) 0.0006(3) 0.0008(3)
C29B 0.0110(4) 0.0107(4) 0.0087(4) -0.0010(3) -0.0004(3) 0.0012(3)
C31B 0.0109(4) 0.0144(4) 0.0178(5) -0.0031(4) 0.0021(4) -0.0009(3)
C32B 0.0214(5) 0.0194(5) 0.0167(5) 0.0002(4) 0.0042(4) -0.0042(4)
C33B 0.0122(5) 0.0175(5) 0.0312(6) -0.0043(4) -0.0047(4) -0.0014(4)
C41B 0.0130(4) 0.0125(4) 0.0122(4) -0.0045(3) -0.0009(3) 0.0004(3)
C42B 0.0195(5) 0.0199(5) 0.0126(4) -0.0048(4) -0.0022(4) 0.0011(4)
C43B 0.0203(5) 0.0143(4) 0.0185(5) -0.0067(4) -0.0016(4) 0.0034(4)
C51B 0.0131(4) 0.0108(4) 0.0121(4) -0.0009(3) -0.0003(3) -0.0027(3)
C52B 0.0214(5) 0.0154(4) 0.0146(5) 0.0032(4) -0.0061(4) -0.0043(4)
C53B 0.0237(5) 0.0162(5) 0.0157(5) -0.0026(4) -0.0025(4) -0.0088(4)
C61B 0.0093(4) 0.0160(4) 0.0154(4) -0.0042(3) 0.0002(3) -0.0019(3)
C62B 0.0161(5) 0.0191(5) 0.0141(4) -0.0036(4) 0.0029(4) -0.0012(4)
C63B 0.0120(4) 0.0228(5) 0.0202(5) -0.0060(4) -0.0045(4) 0.0035(4)
O1 0.0322(5) 0.0270(5) 0.0201(4) -0.0126(4) 0.0095(4) -0.0105(4)
O2 0.0272(4) 0.0160(4) 0.0150(4) -0.0028(3) -0.0009(3) 0.0014(3)
O3 0.0196(4) 0.0167(4) 0.0217(4) -0.0049(3) -0.0012(3) -0.0022(3)
O4 0.0271(4) 0.0144(3) 0.0163(4) -0.0024(3) -0.0011(3) -0.0001(3)

loop_
_atom_type_symbol
_atom_type_description
_atom_type_scat_dispersion_real
_atom_type_scat_dispersion_imag
_atom_type_scat_source
C C 0.0033 0.0016 'International Tables Vol C Tables 4.2.6.8 and 6.1.1.4'
H H 0.0000 0.0000 'International Tables Vol C Tables 4.2.6.8 and 6.1.1.4'
N N 0.0061 0.0033 'International Tables Vol C Tables 4.2.6.8 and 6.1.1.4'
O O 0.0106 0.0060 'International Tables Vol C Tables 4.2.6.8 and 6.1.1.4'
P P 0.1023 0.0942 'International Tables Vol C Tables 4.2.6.8 and 6.1.1.4'
Ru Ru -1.2594 0.8363 'International Tables Vol C Tables 4.2.6.8 and 6.1.1.4'

loop_
_geom_angle_atom_site_label_1
_geom_angle_atom_site_label_2
_geom_angle_atom_site_label_3
_geom_angle
_geom_angle_site_symmetry_1
_geom_angle_site_symmetry_3
_geom_angle_publ_flag
N11A Ru1A N21A 177.82(3) . . ?
N11A Ru1A O4A 83.95(3) . . ?
N21A Ru1A O4A 95.47(3) . . ?
N11A Ru1A O3A 97.34(3) . . ?
N21A Ru1A O3A 80.50(3) . . ?
O4A Ru1A O3A 82.16(3) . . ?
N11A Ru1A P1A 80.85(2) . . ?
N21A Ru1A P1A 101.28(2) . . ?
O4A Ru1A P1A 92.20(2) . . ?
O3A Ru1A P1A 174.24(2) . . ?
N11A Ru1A P2A 97.67(2) . . ?
N21A Ru1A P2A 82.66(2) . . ?
O4A Ru1A P2A 172.84(2) . . ?
O3A Ru1A P2A 90.71(2) . . ?
P1A Ru1A P2A 94.943(9) . . ?
C11A P1A C41A 100.94(5) . . ?
C11A P1A C31A 103.92(5) . . ?
C41A P1A C31A 104.70(5) . . ?
C11A P1A Ru1A 102.10(3) . . ?
C41A P1A Ru1A 119.13(3) . . ?
C31A P1A Ru1A 122.65(3) . . ?
C21A P2A C61A 101.98(5) . . ?
C21A P2A C51A 104.87(5) . . ?
C61A P2A C51A 100.66(5) . . ?
C21A P2A Ru1A 101.96(3) . . ?
C61A P2A Ru1A 127.01(3) . . ?
C51A P2A Ru1A 117.53(3) . . ?
Ru1A O3A H3A1 93.4(14) . . ?
Ru1A O3A H3A2 106.1(12) . . ?
H3A1 O3A H3A2 103.2(18) . . ?
Ru1A O4A H4A1 97.2(13) . . ?
Ru1A O4A H4A2 106.5(13) . . ?
H4A1 O4A H4A2 103.7(17) . . ?
C12A N11A C19A 117.39(8) . . ?
C12A N11A Ru1A 119.77(6) . . ?
C19A N11A Ru1A 122.57(6) . . ?
C19A N12A C18A 121.18(9) . . ?
C22A N21A C29A 117.00(8) . . ?
C22A N21A Ru1A 118.15(6) . . ?
C29A N21A Ru1A 124.33(6) . . ?
C29A N22A C28A 121.04(9) . . ?
C12A C11A P1A 108.37(6) . . ?
C12A C11A H11A 110.0 . . ?
P1A C11A H11A 110.0 . . ?
C12A C11A H11B 110.0 . . ?
P1A C11A H11B 110.0 . . ?
H11A C11A H11B 108.4 . . ?
N11A C12A C13A 123.20(9) . . ?
N11A C12A C11A 118.56(8) . . ?
C13A C12A C11A 118.19(9) . . ?
C14A C13A C12A 119.48(10) . . ?
C14A C13A H13A 120.3 . . ?
C12A C13A H13A 120.3 . . ?
C13A C14A C15A 119.25(9) . . ?
C13A C14A H14A 120.4 . . ?
C15A C14A H14A 120.4 . . ?
C14A C15A C19A 119.35(9) . . ?
C14A C15A C16A 123.46(9) . . ?
C19A C15A C16A 117.17(10) . . ?
C17A C16A C15A 120.49(10) . . ?
C17A C16A H16A 119.8 . . ?
C15A C16A H16A 119.8 . . ?
C16A C17A C18A 120.29(9) . . ?
C16A C17A H17A 119.9 . . ?
C18A C17A H17A 119.9 . . ?
O1A C18A N12A 120.07(10) . . ?
O1A C18A C17A 121.22(9) . . ?
N12A C18A C17A 118.70(10) . . ?
N12A C19A N11A 116.79(8) . . ?
N12A C19A C15A 121.99(9) . . ?
N11A C19A C15A 121.22(9) . . ?
C22A C21A P2A 110.37(7) . . ?
C22A C21A H21A 109.6 . . ?
P2A C21A H21A 109.6 . . ?
C22A C21A H21B 109.6 . . ?
P2A C21A H21B 109.6 . . ?
H21A C21A H21B 108.1 . . ?
N21A C22A C23A 123.34(9) . . ?
N21A C22A C21A 118.43(8) . . ?
C23A C22A C21A 118.16(9) . . ?
C24A C23A C22A 119.73(10) . . ?
C24A C23A H23A 120.1 . . ?
C22A C23A H23A 120.1 . . ?
C23A C24A C25A 118.89(9) . . ?
C23A C24A H24A 120.6 . . ?
C25A C24A H24A 120.6 . . ?
C24A C25A C29A 119.55(9) . . ?
C24A C25A C26A 122.77(9) . . ?
C29A C25A C26A 117.62(10) . . ?
C27A C26A C25A 120.35(10) . . ?
C27A C26A H26A 119.8 . . ?
C25A C26A H26A 119.8 . . ?
C26A C27A C28A 119.93(9) . . ?
C26A C27A H27A 120.0 . . ?
C28A C27A H27A 120.0 . . ?
O2A C28A N22A 119.80(9) . . ?
O2A C28A C27A 120.81(9) . . ?
N22A C28A C27A 119.39(9) . . ?
N22A C29A N21A 117.08(8) . . ?
N22A C29A C25A 121.64(9) . . ?
N21A C29A C25A 121.27(9) . . ?
C33A C31A C32A 111.12(9) . . ?
C33A C31A P1A 114.66(7) . . ?
C32A C31A P1A 112.76(7) . . ?
C33A C31A H31A 105.8 . . ?
C32A C31A H31A 105.8 . . ?
P1A C31A H31A 105.8 . . ?
C31A C32A H32A 109.5 . . ?
C31A C32A H32B 109.5 . . ?
H32A C32A H32B 109.5 . . ?
C31A C32A H32C 109.5 . . ?
H32A C32A H32C 109.5 . . ?
H32B C32A H32C 109.5 . . ?
C31A C33A H33A 109.5 . . ?
C31A C33A H33B 109.5 . . ?
H33A C33A H33B 109.5 . . ?
C31A C33A H33C 109.5 . . ?
H33A C33A H33C 109.5 . . ?
H33B C33A H33C 109.5 . . ?
C42A C41A C43A 110.58(8) . . ?
C42A C41A P1A 113.51(7) . . ?
C43A C41A P1A 112.53(7) . . ?
C42A C41A H41A 106.6 . . ?
C43A C41A H41A 106.6 . . ?
P1A C41A H41A 106.6 . . ?
C41A C42A H42A 109.5 . . ?
C41A C42A H42B 109.5 . . ?
H42A C42A H42B 109.5 . . ?
C41A C42A H42C 109.5 . . ?
H42A C42A H42C 109.5 . . ?
H42B C42A H42C 109.5 . . ?
C41A C43A H43A 109.5 . . ?
C41A C43A H43B 109.5 . . ?
H43A C43A H43B 109.5 . . ?
C41A C43A H43C 109.5 . . ?
H43A C43A H43C 109.5 . . ?
H43B C43A H43C 109.5 . . ?
C53A C51A C52A 111.02(9) . . ?
C53A C51A P2A 113.47(7) . . ?
C52A C51A P2A 111.89(7) . . ?
C53A C51A H51A 106.7 . . ?
C52A C51A H51A 106.7 . . ?
P2A C51A H51A 106.7 . . ?
C51A C52A H52A 109.5 . . ?
C51A C52A H52B 109.5 . . ?
H52A C52A H52B 109.5 . . ?
C51A C52A H52C 109.5 . . ?
H52A C52A H52C 109.5 . . ?
H52B C52A H52C 109.5 . . ?
C51A C53A H53A 109.5 . . ?
C51A C53A H53B 109.5 . . ?
H53A C53A H53B 109.5 . . ?
C51A C53A H53C 109.5 . . ?
H53A C53A H53C 109.5 . . ?
H53B C53A H53C 109.5 . . ?
C62A C61A C63A 111.10(9) . . ?
C62A C61A P2A 112.22(7) . . ?
C63A C61A P2A 113.49(7) . . ?
C62A C61A H61A 106.5 . . ?
C63A C61A H61A 106.5 . . ?
P2A C61A H61A 106.5 . . ?
C61A C62A H62A 109.5 . . ?
C61A C62A H62B 109.5 . . ?
H62A C62A H62B 109.5 . . ?
C61A C62A H62C 109.5 . . ?
H62A C62A H62C 109.5 . . ?
H62B C62A H62C 109.5 . . ?
C61A C63A H63A 109.5 . . ?
C61A C63A H63B 109.5 . . ?
H63A C63A H63B 109.5 . . ?
C61A C63A H63C 109.5 . . ?
H63A C63A H63C 109.5 . . ?
H63B C63A H63C 109.5 . . ?
N21B Ru1B N11B 177.97(3) . . ?
N21B Ru1B O3B 97.43(3) . . ?
N11B Ru1B O3B 84.06(3) . . ?
N21B Ru1B O4B 82.11(3) . . ?
N11B Ru1B O4B 96.73(3) . . ?
O3B Ru1B O4B 82.84(3) . . ?
N21B Ru1B P2B 81.17(2) . . ?
N11B Ru1B P2B 97.24(2) . . ?
O3B Ru1B P2B 175.77(2) . . ?
O4B Ru1B P2B 93.00(2) . . ?
N21B Ru1B P1B 98.50(2) . . ?
N11B Ru1B P1B 82.91(2) . . ?
O3B Ru1B P1B 88.10(2) . . ?
O4B Ru1B P1B 170.91(2) . . ?
P2B Ru1B P1B 96.050(9) . . ?
C11B P1B C31B 104.88(5) . . ?
C11B P1B C41B 101.72(5) . . ?
C31B P1B C41B 101.17(5) . . ?
C11B P1B Ru1B 102.58(3) . . ?
C31B P1B Ru1B 117.83(3) . . ?
C41B P1B Ru1B 125.90(3) . . ?
C21B P2B C51B 103.65(5) . . ?
C21B P2B C61B 103.15(5) . . ?
C51B P2B C61B 104.55(5) . . ?
C21B P2B Ru1B 101.60(3) . . ?
C51B P2B Ru1B 121.48(3) . . ?
C61B P2B Ru1B 119.59(3) . . ?
Ru1B O3B H3B1 93.6(15) . . ?
Ru1B O3B H3B2 114.0(14) . . ?
H3B1 O3B H3B2 101.9(19) . . ?
Ru1B O4B H4B1 94.0(14) . . ?
Ru1B O4B H4B2 102.6(13) . . ?
H4B1 O4B H4B2 109.3(18) . . ?
C12B N11B C19B 116.85(8) . . ?
C12B N11B Ru1B 119.45(6) . . ?
C19B N11B Ru1B 123.65(6) . . ?
C19B N12B C18B 120.92(8) . . ?
C22B N21B C29B 117.43(8) . . ?
C22B N21B Ru1B 119.83(6) . . ?
C29B N21B Ru1B 122.38(6) . . ?
C29B N22B C28B 121.16(9) . . ?
C12B C11B P1B 111.79(7) . . ?
C12B C11B H11C 109.3 . . ?
P1B C11B H11C 109.3 . . ?
C12B C11B H11D 109.3 . . ?
P1B C11B H11D 109.3 . . ?
H11C C11B H11D 107.9 . . ?
N11B C12B C13B 123.39(9) . . ?
N11B C12B C11B 119.17(8) . . ?
C13B C12B C11B 117.17(8) . . ?
C14B C13B C12B 119.61(9) . . ?
C14B C13B H13B 120.2 . . ?
C12B C13B H13B 120.2 . . ?
C13B C14B C15B 118.74(9) . . ?
C13B C14B H14B 120.6 . . ?
C15B C14B H14B 120.6 . . ?
C14B C15B C19B 119.44(9) . . ?
C14B C15B C16B 122.89(9) . . ?
C19B C15B C16B 117.67(9) . . ?
C17B C16B C15B 120.20(9) . . ?
C17B C16B H16B 119.9 . . ?
C15B C16B H16B 119.9 . . ?
C16B C17B C18B 119.94(9) . . ?
C16B C17B H17B 120.0 . . ?
C18B C17B H17B 120.0 . . ?
O1B C18B N12B 119.58(9) . . ?
O1B C18B C17B 120.90(9) . . ?
N12B C18B C17B 119.52(9) . . ?
N12B C19B N11B 117.11(8) . . ?
N12B C19B C15B 121.48(9) . . ?
N11B C19B C15B 121.40(9) . . ?
C22B C21B P2B 109.01(7) . . ?
C22B C21B H21C 109.9 . . ?
P2B C21B H21C 109.9 . . ?
C22B C21B H21D 109.9 . . ?
P2B C21B H21D 109.9 . . ?
H21C C21B H21D 108.3 . . ?
N21B C22B C23B 122.98(9) . . ?
N21B C22B C21B 117.83(8) . . ?
C23B C22B C21B 119.18(9) . . ?
C24B C23B C22B 120.03(10) . . ?
C24B C23B H23B 120.0 . . ?
C22B C23B H23B 120.0 . . ?
C23B C24B C25B 118.54(9) . . ?
C23B C24B H24B 120.7 . . ?
C25B C24B H24B 120.7 . . ?
C24B C25B C29B 119.57(9) . . ?
C24B C25B C26B 123.38(9) . . ?
C29B C25B C26B 117.03(9) . . ?
C27B C26B C25B 120.26(10) . . ?
C27B C26B H26B 119.9 . . ?
C25B C26B H26B 119.9 . . ?
C26B C27B C28B 120.54(9) . . ?
C26B C27B H27B 119.7 . . ?
C28B C27B H27B 119.7 . . ?
O2B C28B N22B 119.96(9) . . ?
O2B C28B C27B 121.39(9) . . ?
N22B C28B C27B 118.64(9) . . ?
N22B C29B N21B 116.33(9) . . ?
N22B C29B C25B 122.29(9) . . ?
N21B C29B C25B 121.37(9) . . ?
C33B C31B C32B 110.06(9) . . ?
C33B C31B P1B 114.15(8) . . ?
C32B C31B P1B 112.69(8) . . ?
C33B C31B H31B 106.5 . . ?
C32B C31B H31B 106.5 . . ?
P1B C31B H31B 106.5 . . ?
C31B C32B H32D 109.5 . . ?
C31B C32B H32E 109.5 . . ?
H32D C32B H32E 109.5 . . ?
C31B C32B H32F 109.5 . . ?
H32D C32B H32F 109.5 . . ?
H32E C32B H32F 109.5 . . ?
C31B C33B H33D 109.5 . . ?
C31B C33B H33E 109.5 . . ?
H33D C33B H33E 109.5 . . ?
C31B C33B H33F 109.5 . . ?
H33D C33B H33F 109.5 . . ?
H33E C33B H33F 109.5 . . ?
C43B C41B C42B 110.44(8) . . ?
C43B C41B P1B 113.84(7) . . ?
C42B C41B P1B 112.75(7) . . ?
C43B C41B H41B 106.4 . . ?
C42B C41B H41B 106.4 . . ?
P1B C41B H41B 106.4 . . ?
C41B C42B H42D 109.5 . . ?
C41B C42B H42E 109.5 . . ?
H42D C42B H42E 109.5 . . ?
C41B C42B H42F 109.5 . . ?
H42D C42B H42F 109.5 . . ?
H42E C42B H42F 109.5 . . ?
C41B C43B H43D 109.5 . . ?
C41B C43B H43E 109.5 . . ?
H43D C43B H43E 109.5 . . ?
C41B C43B H43F 109.5 . . ?
H43D C43B H43F 109.5 . . ?
H43E C43B H43F 109.5 . . ?
C53B C51B C52B 109.78(8) . . ?
C53B C51B P2B 115.20(8) . . ?
C52B C51B P2B 112.59(7) . . ?
C53B C51B H51B 106.2 . . ?
C52B C51B H51B 106.2 . . ?
P2B C51B H51B 106.2 . . ?
C51B C52B H52D 109.5 . . ?
C51B C52B H52E 109.5 . . ?
H52D C52B H52E 109.5 . . ?
C51B C52B H52F 109.5 . . ?
H52D C52B H52F 109.5 . . ?
H52E C52B H52F 109.5 . . ?
C51B C53B H53D 109.5 . . ?
C51B C53B H53E 109.5 . . ?
H53D C53B H53E 109.5 . . ?
C51B C53B H53F 109.5 . . ?
H53D C53B H53F 109.5 . . ?
H53E C53B H53F 109.5 . . ?
C63B C61B C62B 109.89(9) . . ?
C63B C61B P2B 111.93(7) . . ?
C62B C61B P2B 112.99(7) . . ?
C63B C61B H61B 107.2 . . ?
C62B C61B H61B 107.2 . . ?
P2B C61B H61B 107.2 . . ?
C61B C62B H62D 109.5 . . ?
C61B C62B H62E 109.5 . . ?
H62D C62B H62E 109.5 . . ?
C61B C62B H62F 109.5 . . ?
H62D C62B H62F 109.5 . . ?
H62E C62B H62F 109.5 . . ?
C61B C63B H63D 109.5 . . ?
C61B C63B H63E 109.5 . . ?
H63D C63B H63E 109.5 . . ?
C61B C63B H63F 109.5 . . ?
H63D C63B H63F 109.5 . . ?
H63E C63B H63F 109.5 . . ?
H11 O1 H12 104.1(19) . . ?
H21 O2 H22 107.5(18) . . ?
H31 O3 H32 111.3(18) . . ?
H41 O4 H42 101.4(18) . . ?

loop_
_geom_bond_atom_site_label_1
_geom_bond_atom_site_label_2
_geom_bond_distance
_geom_bond_site_symmetry_2
_geom_bond_publ_flag
Ru1A N11A 2.1476(8) . ?
Ru1A N21A 2.1733(8) . ?
Ru1A O4A 2.1901(7) . ?
Ru1A O3A 2.2211(7) . ?
Ru1A P1A 2.2455(3) . ?
Ru1A P2A 2.2598(3) . ?
P1A C11A 1.8413(10) . ?
P1A C41A 1.8526(10) . ?
P1A C31A 1.8532(10) . ?
P2A C21A 1.8249(10) . ?
P2A C61A 1.8653(10) . ?
P2A C51A 1.8656(10) . ?
O1A C18A 1.2592(13) . ?
O2A C28A 1.2610(13) . ?
O3A H3A1 0.838(13) . ?
O3A H3A2 0.821(12) . ?
O4A H4A1 0.833(12) . ?
O4A H4A2 0.819(12) . ?
N11A C12A 1.3564(12) . ?
N11A C19A 1.3857(12) . ?
N12A C19A 1.3505(13) . ?
N12A C18A 1.3644(13) . ?
N21A C22A 1.3574(12) . ?
N21A C29A 1.3861(12) . ?
N22A C29A 1.3509(13) . ?
N22A C28A 1.3607(12) . ?
C11A C12A 1.5045(14) . ?
C11A H11A 0.9900 . ?
C11A H11B 0.9900 . ?
C12A C13A 1.4018(13) . ?
C13A C14A 1.3752(15) . ?
C13A H13A 0.9500 . ?
C14A C15A 1.3937(15) . ?
C14A H14A 0.9500 . ?
C15A C19A 1.4210(13) . ?
C15A C16A 1.4321(15) . ?
C16A C17A 1.3492(16) . ?
C16A H16A 0.9500 . ?
C17A C18A 1.4559(15) . ?
C17A H17A 0.9500 . ?
C21A C22A 1.4973(14) . ?
C21A H21A 0.9900 . ?
C21A H21B 0.9900 . ?
C22A C23A 1.3997(14) . ?
C23A C24A 1.3745(15) . ?
C23A H23A 0.9500 . ?
C24A C25A 1.3932(15) . ?
C24A H24A 0.9500 . ?
C25A C29A 1.4214(13) . ?
C25A C26A 1.4313(14) . ?
C26A C27A 1.3493(16) . ?
C26A H26A 0.9500 . ?
C27A C28A 1.4550(15) . ?
C27A H27A 0.9500 . ?
C31A C33A 1.5348(15) . ?
C31A C32A 1.5381(15) . ?
C31A H31A 1.0000 . ?
C32A H32A 0.9800 . ?
C32A H32B 0.9800 . ?
C32A H32C 0.9800 . ?
C33A H33A 0.9800 . ?
C33A H33B 0.9800 . ?
C33A H33C 0.9800 . ?
C41A C42A 1.5303(14) . ?
C41A C43A 1.5336(14) . ?
C41A H41A 1.0000 . ?
C42A H42A 0.9800 . ?
C42A H42B 0.9800 . ?
C42A H42C 0.9800 . ?
C43A H43A 0.9800 . ?
C43A H43B 0.9800 . ?
C43A H43C 0.9800 . ?
C51A C53A 1.5341(16) . ?
C51A C52A 1.5367(15) . ?
C51A H51A 1.0000 . ?
C52A H52A 0.9800 . ?
C52A H52B 0.9800 . ?
C52A H52C 0.9800 . ?
C53A H53A 0.9800 . ?
C53A H53B 0.9800 . ?
C53A H53C 0.9800 . ?
C61A C62A 1.5361(15) . ?
C61A C63A 1.5382(15) . ?
C61A H61A 1.0000 . ?
C62A H62A 0.9800 . ?
C62A H62B 0.9800 . ?
C62A H62C 0.9800 . ?
C63A H63A 0.9800 . ?
C63A H63B 0.9800 . ?
C63A H63C 0.9800 . ?
Ru1B N21B 2.1497(8) . ?
Ru1B N11B 2.1582(8) . ?
Ru1B O3B 2.1959(7) . ?
Ru1B O4B 2.2027(7) . ?
Ru1B P2B 2.2426(3) . ?
Ru1B P1B 2.2603(3) . ?
P1B C11B 1.8323(10) . ?
P1B C31B 1.8674(10) . ?
P1B C41B 1.8697(10) . ?
P2B C21B 1.8390(10) . ?
P2B C51B 1.8527(10) . ?
P2B C61B 1.8599(10) . ?
O1B C18B 1.2642(12) . ?
O2B C28B 1.2598(13) . ?
O3B H3B1 0.823(13) . ?
O3B H3B2 0.824(12) . ?
O4B H4B1 0.838(13) . ?
O4B H4B2 0.820(12) . ?
N11B C12B 1.3577(12) . ?
N11B C19B 1.3848(12) . ?
N12B C19B 1.3553(12) . ?
N12B C18B 1.3584(12) . ?
N21B C22B 1.3557(13) . ?
N21B C29B 1.3858(12) . ?
N22B C29B 1.3489(13) . ?
N22B C28B 1.3627(12) . ?
C11B C12B 1.5025(13) . ?
C11B H11C 0.9900 . ?
C11B H11D 0.9900 . ?
C12B C13B 1.3992(14) . ?
C13B C14B 1.3767(14) . ?
C13B H13B 0.9500 . ?
C14B C15B 1.3941(14) . ?
C14B H14B 0.9500 . ?
C15B C19B 1.4190(13) . ?
C15B C16B 1.4331(14) . ?
C16B C17B 1.3489(15) . ?
C16B H16B 0.9500 . ?
C17B C18B 1.4528(14) . ?
C17B H17B 0.9500 . ?
C21B C22B 1.5034(14) . ?
C21B H21C 0.9900 . ?
C21B H21D 0.9900 . ?
C22B C23B 1.4014(14) . ?
C23B C24B 1.3812(15) . ?
C23B H23B 0.9500 . ?
C24B C25B 1.3972(15) . ?
C24B H24B 0.9500 . ?
C25B C29B 1.4204(14) . ?
C25B C26B 1.4354(14) . ?
C26B C27B 1.3493(16) . ?
C26B H26B 0.9500 . ?
C27B C28B 1.4572(15) . ?
C27B H27B 0.9500 . ?
C31B C33B 1.5340(16) . ?
C31B C32B 1.5390(16) . ?
C31B H31B 1.0000 . ?
C32B H32D 0.9800 . ?
C32B H32E 0.9800 . ?
C32B H32F 0.9800 . ?
C33B H33D 0.9800 . ?
C33B H33E 0.9800 . ?
C33B H33F 0.9800 . ?
C41B C43B 1.5368(14) . ?
C41B C42B 1.5370(15) . ?
C41B H41B 1.0000 . ?
C42B H42D 0.9800 . ?
C42B H42E 0.9800 . ?
C42B H42F 0.9800 . ?
C43B H43D 0.9800 . ?
C43B H43E 0.9800 . ?
C43B H43F 0.9800 . ?
C51B C53B 1.5304(15) . ?
C51B C52B 1.5307(15) . ?
C51B H51B 1.0000 . ?
C52B H52D 0.9800 . ?
C52B H52E 0.9800 . ?
C52B H52F 0.9800 . ?
C53B H53D 0.9800 . ?
C53B H53E 0.9800 . ?
C53B H53F 0.9800 . ?
C61B C63B 1.5373(16) . ?
C61B C62B 1.5378(15) . ?
C61B H61B 1.0000 . ?
C62B H62D 0.9800 . ?
C62B H62E 0.9800 . ?
C62B H62F 0.9800 . ?
C63B H63D 0.9800 . ?
C63B H63E 0.9800 . ?
C63B H63F 0.9800 . ?
O1 H11 0.814(12) . ?
O1 H12 0.826(12) . ?
O2 H21 0.823(12) . ?
O2 H22 0.817(12) . ?
O3 H31 0.821(12) . ?
O3 H32 0.801(12) . ?
O4 H41 0.829(12) . ?
O4 H42 0.829(12) . ?

loop_
_geom_hbond_atom_site_label_D
_geom_hbond_atom_site_label_H
_geom_hbond_atom_site_label_A
_geom_hbond_distance_DH
_geom_hbond_distance_HA
_geom_hbond_distance_DA
_geom_hbond_angle_DHA
_geom_hbond_site_symmetry_A
_geom_hbond_publ_flag
O1 H11 O2A 0.814(12) 1.988(13) 2.7867(13) 167(2) . yes
O1 H12 O1B 0.826(12) 1.933(13) 2.7510(11) 170(2) . yes
O3 H31 O1A 0.821(12) 2.028(13) 2.8345(12) 167.2(18) . yes
O3 H32 O1 0.801(12) 1.986(13) 2.7622(13) 163.0(19) . yes
O2 H21 O2A 0.823(12) 2.027(13) 2.8325(11) 166.2(18) . yes
O2 H22 O1B 0.817(12) 1.930(13) 2.7386(12) 170.1(19) . yes
O4 H41 O2 0.829(12) 1.905(13) 2.7271(12) 172(2) . yes
O4 H42 O2B 0.829(12) 2.030(12) 2.8573(12) 175.4(18) . yes
O3A H3A1 N12A 0.838(13) 1.752(13) 2.5721(11) 166(2) . yes
O3A H3A2 O3 0.821(12) 2.186(15) 2.8301(11) 135.3(16) . yes
O4A H4A1 N22A 0.833(12) 1.739(13) 2.5545(11) 165.7(19) . yes
O4A H4A2 O3 0.819(12) 2.228(14) 2.9672(11) 150.1(17) . yes
O3B H3B1 N22B 0.823(13) 1.774(14) 2.5779(11) 165(2) . yes
O3B H3B2 O4 0.824(12) 1.989(15) 2.7000(11) 144.0(18) . yes
O4B H4B1 N12B 0.838(13) 1.709(13) 2.5336(11) 168(2) . yes
O4B H4B2 N22B 0.820(12) 2.431(16) 3.0400(11) 131.8(16) . yes

loop_
_geom_torsion_atom_site_label_1
_geom_torsion_atom_site_label_2
_geom_torsion_atom_site_label_3
_geom_torsion_atom_site_label_4
_geom_torsion
_geom_torsion_site_symmetry_1
_geom_torsion_site_symmetry_2
_geom_torsion_site_symmetry_3
_geom_torsion_site_symmetry_4
_geom_torsion_publ_flag
C41A P1A C11A C12A -90.59(7) . . . . ?
C31A P1A C11A C12A 161.11(7) . . . . ?
Ru1A P1A C11A C12A 32.68(7) . . . . ?
C19A N11A C12A C13A -2.82(14) . . . . ?
Ru1A N11A C12A C13A -176.98(7) . . . . ?
C19A N11A C12A C11A 174.55(8) . . . . ?
Ru1A N11A C12A C11A 0.39(11) . . . . ?
P1A C11A C12A N11A -23.36(11) . . . . ?
P1A C11A C12A C13A 154.14(8) . . . . ?
N11A C12A C13A C14A 3.43(15) . . . . ?
C11A C12A C13A C14A -173.95(9) . . . . ?
C12A C13A C14A C15A -0.99(15) . . . . ?
C13A C14A C15A C19A -1.75(15) . . . . ?
C13A C14A C15A C16A -179.92(10) . . . . ?
C14A C15A C16A C17A 179.45(10) . . . . ?
C19A C15A C16A C17A 1.24(15) . . . . ?
C15A C16A C17A C18A 1.09(15) . . . . ?
C19A N12A C18A O1A -173.69(9) . . . . ?
C19A N12A C18A C17A 5.15(14) . . . . ?
C16A C17A C18A O1A 174.54(10) . . . . ?
C16A C17A C18A N12A -4.29(15) . . . . ?
C18A N12A C19A N11A 176.11(9) . . . . ?
C18A N12A C19A C15A -2.86(14) . . . . ?
C12A N11A C19A N12A -179.06(8) . . . . ?
Ru1A N11A C19A N12A -5.08(12) . . . . ?
C12A N11A C19A C15A -0.09(13) . . . . ?
Ru1A N11A C19A C15A 173.90(7) . . . . ?
C14A C15A C19A N12A -178.73(9) . . . . ?
C16A C15A C19A N12A -0.44(14) . . . . ?
C14A C15A C19A N11A 2.35(14) . . . . ?
C16A C15A C19A N11A -179.36(9) . . . . ?
C61A P2A C21A C22A 161.37(7) . . . . ?
C51A P2A C21A C22A -94.03(8) . . . . ?
Ru1A P2A C21A C22A 29.00(7) . . . . ?
C29A N21A C22A C23A 5.16(14) . . . . ?
Ru1A N21A C22A C23A -166.94(8) . . . . ?
C29A N21A C22A C21A -171.54(8) . . . . ?
Ru1A N21A C22A C21A 16.36(11) . . . . ?
P2A C21A C22A N21A -31.09(11) . . . . ?
P2A C21A C22A C23A 152.03(8) . . . . ?
N21A C22A C23A C24A -1.99(16) . . . . ?
C21A C22A C23A C24A 174.72(10) . . . . ?
C22A C23A C24A C25A -1.74(17) . . . . ?
C23A C24A C25A C29A 2.04(16) . . . . ?
C23A C24A C25A C26A -174.95(11) . . . . ?
C24A C25A C26A C27A 176.12(11) . . . . ?
C29A C25A C26A C27A -0.93(16) . . . . ?
C25A C26A C27A C28A 0.77(16) . . . . ?
C29A N22A C28A O2A 178.23(9) . . . . ?
C29A N22A C28A C27A -2.03(14) . . . . ?
C26A C27A C28A O2A -179.57(10) . . . . ?
C26A C27A C28A N22A 0.70(15) . . . . ?
C28A N22A C29A N21A -176.95(9) . . . . ?
C28A N22A C29A C25A 1.89(15) . . . . ?
C22A N21A C29A N22A 174.11(9) . . . . ?
Ru1A N21A C29A N22A -14.33(12) . . . . ?
C22A N21A C29A C25A -4.73(14) . . . . ?
Ru1A N21A C29A C25A 166.83(7) . . . . ?
C24A C25A C29A N22A -177.54(10) . . . . ?
C26A C25A C29A N22A -0.39(15) . . . . ?
C24A C25A C29A N21A 1.25(15) . . . . ?
C26A C25A C29A N21A 178.40(9) . . . . ?
C11A P1A C31A C33A 55.92(9) . . . . ?
C41A P1A C31A C33A -49.56(9) . . . . ?
Ru1A P1A C31A C33A 170.47(6) . . . . ?
C11A P1A C31A C32A -175.58(7) . . . . ?
C41A P1A C31A C32A 78.93(8) . . . . ?
Ru1A P1A C31A C32A -61.04(8) . . . . ?
C11A P1A C41A C42A 175.74(7) . . . . ?
C31A P1A C41A C42A -76.57(8) . . . . ?
Ru1A P1A C41A C42A 65.12(8) . . . . ?
C11A P1A C41A C43A 49.19(8) . . . . ?
C31A P1A C41A C43A 156.89(7) . . . . ?
Ru1A P1A C41A C43A -61.43(8) . . . . ?
C21A P2A C51A C53A 32.95(9) . . . . ?
C61A P2A C51A C53A 138.53(8) . . . . ?
Ru1A P2A C51A C53A -79.39(8) . . . . ?
C21A P2A C51A C52A 159.53(7) . . . . ?
C61A P2A C51A C52A -94.89(8) . . . . ?
Ru1A P2A C51A C52A 47.19(8) . . . . ?
C21A P2A C61A C62A 166.27(8) . . . . ?
C51A P2A C61A C62A 58.40(8) . . . . ?
Ru1A P2A C61A C62A -78.56(8) . . . . ?
C21A P2A C61A C63A 39.29(9) . . . . ?
C51A P2A C61A C63A -68.58(8) . . . . ?
Ru1A P2A C61A C63A 154.45(6) . . . . ?
C31B P1B C11B C12B -102.44(7) . . . . ?
C41B P1B C11B C12B 152.50(7) . . . . ?
Ru1B P1B C11B C12B 21.21(7) . . . . ?
C19B N11B C12B C13B 1.19(14) . . . . ?
Ru1B N11B C12B C13B 178.87(7) . . . . ?
C19B N11B C12B C11B -172.73(8) . . . . ?
Ru1B N11B C12B C11B 4.95(11) . . . . ?
P1B C11B C12B N11B -18.35(11) . . . . ?
P1B C11B C12B C13B 167.35(7) . . . . ?
N11B C12B C13B C14B -6.26(15) . . . . ?
C11B C12B C13B C14B 167.77(9) . . . . ?
C12B C13B C14B C15B 4.25(14) . . . . ?
C13B C14B C15B C19B 2.30(14) . . . . ?
C13B C14B C15B C16B -178.63(9) . . . . ?
C14B C15B C16B C17B -176.69(10) . . . . ?
C19B C15B C16B C17B 2.40(14) . . . . ?
C15B C16B C17B C18B 2.19(15) . . . . ?
C19B N12B C18B O1B -178.92(9) . . . . ?
C19B N12B C18B C17B 1.12(14) . . . . ?
C16B C17B C18B O1B 175.95(9) . . . . ?
C16B C17B C18B N12B -4.09(14) . . . . ?
C18B N12B C19B N11B -175.21(8) . . . . ?
C18B N12B C19B C15B 3.68(14) . . . . ?
C12B N11B C19B N12B -175.47(8) . . . . ?
Ru1B N11B C19B N12B 6.96(12) . . . . ?
C12B N11B C19B C15B 5.64(13) . . . . ?
Ru1B N11B C19B C15B -171.93(7) . . . . ?
C14B C15B C19B N12B 173.67(9) . . . . ?
C16B C15B C19B N12B -5.45(14) . . . . ?
C14B C15B C19B N11B -7.49(14) . . . . ?
C16B C15B C19B N11B 173.39(9) . . . . ?
C51B P2B C21B C22B 160.14(7) . . . . ?
C61B P2B C21B C22B -91.06(7) . . . . ?
Ru1B P2B C21B C22B 33.39(7) . . . . ?
C29B N21B C22B C23B -3.09(14) . . . . ?
Ru1B N21B C22B C23B -176.41(8) . . . . ?
C29B N21B C22B C21B 175.83(8) . . . . ?
Ru1B N21B C22B C21B 2.51(11) . . . . ?
P2B C21B C22B N21B -25.18(11) . . . . ?
P2B C21B C22B C23B 153.78(8) . . . . ?
N21B C22B C23B C24B 1.41(16) . . . . ?
C21B C22B C23B C24B -177.50(10) . . . . ?
C22B C23B C24B C25B 0.89(16) . . . . ?
C23B C24B C25B C29B -1.34(15) . . . . ?
C23B C24B C25B C26B 177.03(10) . . . . ?
C24B C25B C26B C27B -176.87(10) . . . . ?
C29B C25B C26B C27B 1.54(15) . . . . ?
C25B C26B C27B C28B -0.27(16) . . . . ?
C29B N22B C28B O2B -175.86(9) . . . . ?
C29B N22B C28B C27B 3.22(14) . . . . ?
C26B C27B C28B O2B 176.95(10) . . . . ?
C26B C27B C28B N22B -2.12(15) . . . . ?
C28B N22B C29B N21B 176.51(9) . . . . ?
C28B N22B C29B C25B -1.96(15) . . . . ?
C22B N21B C29B N22B -175.92(9) . . . . ?
Ru1B N21B C29B N22B -2.78(12) . . . . ?
C22B N21B C29B C25B 2.56(13) . . . . ?
Ru1B N21B C29B C25B 175.70(7) . . . . ?
C24B C25B C29B N22B 177.99(9) . . . . ?
C26B C25B C29B N22B -0.47(14) . . . . ?
C24B C25B C29B N21B -0.40(14) . . . . ?
C26B C25B C29B N21B -178.87(9) . . . . ?
C11B P1B C31B C33B 39.17(9) . . . . ?
C41B P1B C31B C33B 144.63(8) . . . . ?
Ru1B P1B C31B C33B -74.10(8) . . . . ?
C11B P1B C31B C32B 165.68(8) . . . . ?
C41B P1B C31B C32B -88.85(8) . . . . ?
Ru1B P1B C31B C32B 52.41(9) . . . . ?
C11B P1B C41B C43B 40.32(8) . . . . ?
C31B P1B C41B C43B -67.64(8) . . . . ?
Ru1B P1B C41B C43B 155.45(6) . . . . ?
C11B P1B C41B C42B 167.14(7) . . . . ?
C31B P1B C41B C42B 59.18(8) . . . . ?
Ru1B P1B C41B C42B -77.73(8) . . . . ?
C21B P2B C51B C53B 47.25(8) . . . . ?
C61B P2B C51B C53B -60.50(8) . . . . ?
Ru1B P2B C51B C53B 160.29(6) . . . . ?
C21B P2B C51B C52B 174.17(7) . . . . ?
C61B P2B C51B C52B 66.42(8) . . . . ?
Ru1B P2B C51B C52B -72.78(8) . . . . ?
C21B P2B C61B C63B 44.05(8) . . . . ?
C51B P2B C61B C63B 152.17(7) . . . . ?
Ru1B P2B C61B C63B -67.68(8) . . . . ?
C21B P2B C61B C62B 168.75(7) . . . . ?
C51B P2B C61B C62B -83.13(8) . . . . ?
Ru1B P2B C61B C62B 57.02(8) . . . . ?
